data_4328813
loop_
_publ_author_name
'George N. Oh'
'Eun Sang Choi'
'James A. Ibers'

_publ_contact_author_address
;
Department of Chemistry
Northwestern University
Evanston, IL 60208-3113
;
_publ_contact_author_email ibers@chem.northwestern.edu
_publ_contact_author_fax '1 847 491 2976'
_publ_contact_author_name 'James A. Ibers'
_publ_contact_author_phone '1 847 491 5449'
_publ_section_title
;
 Syntheses and Characterization of Nine Quaternary Uranium Chalcogenides
 Among the Compounds A2M3UQ6 (A = K, Rb, Cs; M = Pd, Pt; Q = S, Se)
;
_journal_name_full 'Inorganic Chemistry'
_journal_page_first 4224
_journal_page_last 4230
_journal_paper_doi 10.1021/ic2027048
_journal_volume 51
_journal_year 2012
_chemical_formula_sum 'Pd3 Rb2 Se6 U'
_chemical_formula_weight 1201.93
_chemical_name_systematic
; 
 Dirubidium tripalladium(II) uranium(IV) selenide
;
_space_group_IT_number 69
_symmetry_cell_setting orthorhombic
_symmetry_space_group_name_Hall '-F 2 2'
_symmetry_space_group_name_H-M 'F m m m'
_atom_sites_solution_primary direct
_atom_sites_solution_secondary difmap
_audit_creation_method SHELXL-97
_cell_angle_alpha 90.00
_cell_angle_beta 90.00
_cell_angle_gamma 90.00
_cell_formula_units_Z 8
_cell_length_a 10.0525(3)
_cell_length_b 14.8432(5)
_cell_length_c 17.4127(5)
_cell_measurement_reflns_used 9938
_cell_measurement_temperature 100(2)
_cell_measurement_theta_max 23.524
_cell_measurement_theta_min 2.340
_cell_volume 2598.17(14)
_computing_cell_refinement 'SAINT (Bruker, 2009)'
_computing_data_collection 'APEX2 (Bruker, 2009)'
_computing_data_reduction SAINT
_computing_molecular_graphics 'Crystalmaker (Palmer, 2009)'
_computing_publication_material 'SHELXL (Sheldrick, 2008a)'
_computing_structure_refinement 'SHELXL (Sheldrick, 2008a)'
_computing_structure_solution 'SHELXS (Sheldrick, 2008a)'
_diffrn_ambient_temperature 100(2)
_diffrn_measured_fraction_theta_full 0.956
_diffrn_measured_fraction_theta_max 0.956
_diffrn_measurement_device_type 'Bruker APEXII CCD'
_diffrn_measurement_method /w
_diffrn_radiation_monochromator graphite
_diffrn_radiation_source 'fine-focus sealed tube'
_diffrn_radiation_type MoK\a
_diffrn_radiation_wavelength 0.71073
_diffrn_reflns_av_R_equivalents 0.0399
_diffrn_reflns_av_sigmaI/netI 0.0163
_diffrn_reflns_limit_h_max 13
_diffrn_reflns_limit_h_min -13
_diffrn_reflns_limit_k_max 19
_diffrn_reflns_limit_k_min -19
_diffrn_reflns_limit_l_max 22
_diffrn_reflns_limit_l_min -22
_diffrn_reflns_number 14437
_diffrn_reflns_theta_full 28.81
_diffrn_reflns_theta_max 28.81
_diffrn_reflns_theta_min 2.34
_exptl_absorpt_coefficient_mu 40.718
_exptl_absorpt_correction_T_max 0.0764
_exptl_absorpt_correction_T_min 0.0288
_exptl_absorpt_correction_type numerical
_exptl_absorpt_process_details 'face indexed, SADABS (Sheldrick, 2008b)'
_exptl_crystal_colour black
_exptl_crystal_density_diffrn 6.145
_exptl_crystal_description 'hexagonal prism'
_exptl_crystal_F_000 4064
_exptl_crystal_size_max 0.30
_exptl_crystal_size_mid 0.22
_exptl_crystal_size_min 0.13
_refine_diff_density_max 1.706
_refine_diff_density_min -1.291
_refine_diff_density_rms 0.323
_refine_ls_extinction_coef 0.000215(17)
_refine_ls_extinction_expression Fc^*^=kFc[1+0.001xFc^2^\l^3^/sin(2\q)]^-1/4^
_refine_ls_extinction_method SHELXL
_refine_ls_goodness_of_fit_ref 2.121
_refine_ls_matrix_type full
_refine_ls_number_parameters 38
_refine_ls_number_reflns 922
_refine_ls_number_restraints 0
_refine_ls_restrained_S_all 2.121
_refine_ls_R_factor_all 0.0215
_refine_ls_R_factor_gt 0.0214
_refine_ls_shift/su_max 0.000
_refine_ls_shift/su_mean 0.000
_refine_ls_structure_factor_coef Fsqd
_refine_ls_weighting_details
; 
 calc 1/[\s^2^(Fo^2^)+(0.0224Fo^2^)^2^] 
;
_refine_ls_weighting_scheme calc
_refine_ls_wR_factor_gt 0.0656
_refine_ls_wR_factor_ref 0.0656
_reflns_number_gt 917
_reflns_number_total 922
_reflns_threshold_expression >2sigma(I)
_cod_data_source_file ic2027048_si_002_7.cif
_cod_data_source_block rbupdse
_cod_database_code 4328813

loop_
_symmetry_equiv_pos_as_xyz
'x, y, z'
'-x, -y, z'
'-x, y, -z'
'x, -y, -z'
'x, y+1/2, z+1/2'
'-x, -y+1/2, z+1/2'
'-x, y+1/2, -z+1/2'
'x, -y+1/2, -z+1/2'
'x+1/2, y, z+1/2'
'-x+1/2, -y, z+1/2'
'-x+1/2, y, -z+1/2'
'x+1/2, -y, -z+1/2'
'x+1/2, y+1/2, z'
'-x+1/2, -y+1/2, z'
'-x+1/2, y+1/2, -z'
'x+1/2, -y+1/2, -z'
'-x, -y, -z'
'x, y, -z'
'x, -y, z'
'-x, y, z'
'-x, -y+1/2, -z+1/2'
'x, y+1/2, -z+1/2'
'x, -y+1/2, z+1/2'
'-x, y+1/2, z+1/2'
'-x+1/2, -y, -z+1/2'
'x+1/2, y, -z+1/2'
'x+1/2, -y, z+1/2'
'-x+1/2, y, z+1/2'
'-x+1/2, -y+1/2, -z'
'x+1/2, y+1/2, -z'
'x+1/2, -y+1/2, z'
'-x+1/2, y+1/2, z'

loop_
_atom_site_label
_atom_site_type_symbol
_atom_site_fract_x
_atom_site_fract_y
_atom_site_fract_z
_atom_site_U_iso_or_equiv
_atom_site_adp_type
_atom_site_occupancy
_atom_site_symmetry_multiplicity
_atom_site_calc_flag
_atom_site_refinement_flags
U1 U 0.0000 0.0000 0.167775(18) 0.00679(14) Uani 1 4 d S
Pd1 Pd 0.33737(4) 0.0000 0.15796(3) 0.00661(16) Uani 1 2 d S
Pd2 Pd 0.17316(6) 0.0000 0.0000 0.00624(18) Uani 1 4 d S
Rb1 Rb 0.2500 0.2500 0.2500 0.0077(2) Uani 1 4 d S
Rb2 Rb 0.0000 0.30444(6) 0.0000 0.0169(2) Uani 1 4 d S
Se1 Se 0.19155(4) 0.11523(3) 0.09999(3) 0.00730(15) Uani 1 1 d .
Se2 Se 0.0000 0.11362(4) 0.30084(4) 0.00727(17) Uani 1 2 d S

loop_
_atom_site_aniso_label
_atom_site_aniso_U_11
_atom_site_aniso_U_22
_atom_site_aniso_U_33
_atom_site_aniso_U_23
_atom_site_aniso_U_13
_atom_site_aniso_U_12
U1 0.0057(2) 0.0068(2) 0.0078(2) 0.000 0.000 0.000
Pd1 0.0050(3) 0.0064(3) 0.0084(3) 0.000 -0.00088(16) 0.000
Pd2 0.0067(3) 0.0054(3) 0.0066(4) 0.000 0.000 0.000
Rb1 0.0073(4) 0.0074(4) 0.0083(4) 0.000 0.000 0.000
Rb2 0.0137(4) 0.0228(5) 0.0141(5) 0.000 0.000 0.000
Se1 0.0070(2) 0.0067(2) 0.0082(3) -0.00043(15) -0.00048(16) -0.00008(14)
Se2 0.0056(3) 0.0071(3) 0.0091(3) 0.0000(2) 0.000 0.000

loop_
_atom_type_symbol
_atom_type_description
_atom_type_scat_dispersion_real
_atom_type_scat_dispersion_imag
_atom_type_scat_source
Se Se -0.0929 2.2259 'International Tables Vol C Tables 4.2.6.8 and 6.1.1.4'
Rb Rb -0.9393 2.9676 'International Tables Vol C Tables 4.2.6.8 and 6.1.1.4'
Pd Pd -0.9988 1.0072 'International Tables Vol C Tables 4.2.6.8 and 6.1.1.4'
U U -9.6767 9.6646 'International Tables Vol C Tables 4.2.6.8 and 6.1.1.4'

loop_
_geom_angle_atom_site_label_1
_geom_angle_atom_site_label_2
_geom_angle_atom_site_label_3
_geom_angle
_geom_angle_site_symmetry_1
_geom_angle_site_symmetry_3
Se1 U1 Se1 130.76(2) . 2
Se1 U1 Se1 85.635(18) . 20
Se1 U1 Se1 74.276(18) 2 20
Se1 U1 Se1 74.275(18) . 19
Se1 U1 Se1 85.634(18) 2 19
Se1 U1 Se1 130.76(2) 20 19
Se1 U1 Se2 133.798(11) . 2
Se1 U1 Se2 88.942(13) 2 2
Se1 U1 Se2 133.799(11) 20 2
Se1 U1 Se2 88.942(13) 19 2
Se1 U1 Se2 88.942(13) . .
Se1 U1 Se2 133.798(11) 2 .
Se1 U1 Se2 88.943(13) 20 .
Se1 U1 Se2 133.798(11) 19 .
Se2 U1 Se2 72.10(2) 2 .
Se1 U1 Pd1 131.135(12) . 2
Se1 U1 Pd1 45.591(10) 2 2
Se1 U1 Pd1 45.591(10) 20 2
Se1 U1 Pd1 131.135(12) 19 2
Se2 U1 Pd1 92.332(8) 2 2
Se2 U1 Pd1 92.332(8) . 2
Se1 U1 Pd1 45.591(10) . .
Se1 U1 Pd1 131.135(12) 2 .
Se1 U1 Pd1 131.135(12) 20 .
Se1 U1 Pd1 45.592(10) 19 .
Se2 U1 Pd1 92.331(8) 2 .
Se2 U1 Pd1 92.331(8) . .
Pd1 U1 Pd1 174.23(2) 2 .
Se1 U1 Pd2 89.427(14) . 17
Se1 U1 Pd2 45.107(11) 2 17
Se1 U1 Pd2 45.107(11) 20 17
Se1 U1 Pd2 89.426(14) 19 17
Se2 U1 Pd2 133.992(10) 2 17
Se2 U1 Pd2 133.993(10) . 17
Pd1 U1 Pd2 56.327(13) 2 17
Pd1 U1 Pd2 117.904(15) . 17
Se1 U1 Pd2 45.107(11) . .
Se1 U1 Pd2 89.427(14) 2 .
Se1 U1 Pd2 89.427(14) 20 .
Se1 U1 Pd2 45.107(11) 19 .
Se2 U1 Pd2 133.992(10) 2 .
Se2 U1 Pd2 133.992(10) . .
Pd1 U1 Pd2 117.903(15) 2 .
Pd1 U1 Pd2 56.328(13) . .
Pd2 U1 Pd2 61.575(18) 17 .
Se1 U1 Pd1 92.543(12) . 25
Se1 U1 Pd1 133.562(12) 2 25
Se1 U1 Pd1 133.562(12) 20 25
Se1 U1 Pd1 92.544(12) 19 25
Se2 U1 Pd1 44.621(11) 2 25
Se2 U1 Pd1 44.621(11) . 25
Pd1 U1 Pd1 121.200(11) 2 25
Pd1 U1 Pd1 64.569(15) . 25
Pd2 U1 Pd1 177.527(13) 17 25
Pd2 U1 Pd1 120.897(11) . 25
Se1 U1 Pd1 133.562(12) . 26_455
Se1 U1 Pd1 92.544(12) 2 26_455
Se1 U1 Pd1 92.544(12) 20 26_455
Se1 U1 Pd1 133.562(12) 19 26_455
Se2 U1 Pd1 44.621(11) 2 26_455
Se2 U1 Pd1 44.621(11) . 26_455
Pd1 U1 Pd1 64.570(15) 2 26_455
Pd1 U1 Pd1 121.199(11) . 26_455
Pd2 U1 Pd1 120.898(11) 17 26_455
Pd2 U1 Pd1 177.527(13) . 26_455
Pd1 U1 Pd1 56.630(16) 25 26_455
Se2 Pd1 Se2 86.74(2) 26 25
Se2 Pd1 Se1 92.229(16) 26 .
Se2 Pd1 Se1 172.13(3) 25 .
Se2 Pd1 Se1 172.13(3) 26 19
Se2 Pd1 Se1 92.229(16) 25 19
Se1 Pd1 Se1 87.72(2) . 19
Se2 Pd1 Pd2 126.369(19) 26 .
Se2 Pd1 Pd2 126.369(19) 25 .
Se1 Pd1 Pd2 48.989(14) . .
Se1 Pd1 Pd2 48.988(14) 19 .
Se2 Pd1 U1 130.552(14) 26 .
Se2 Pd1 U1 130.552(14) 25 .
Se1 Pd1 U1 55.076(13) . .
Se1 Pd1 U1 55.076(13) 19 .
Pd2 Pd1 U1 61.915(13) . .
Se2 Pd1 U1 55.049(17) 26 25
Se2 Pd1 U1 55.049(17) 25 25
Se1 Pd1 U1 129.916(15) . 25
Se1 Pd1 U1 129.917(15) 19 25
Pd2 Pd1 U1 177.346(18) . 25
U1 Pd1 U1 115.431(15) . 25
Se2 Pd1 Rb1 53.993(10) 26 .
Se2 Pd1 Rb1 130.11(2) 25 .
Se1 Pd1 Rb1 53.894(11) . .
Se1 Pd1 Rb1 130.843(17) 19 .
Pd2 Pd1 Rb1 102.882(8) . .
U1 Pd1 Rb1 76.612(7) . .
U1 Pd1 Rb1 76.091(7) 25 .
Se2 Pd1 Rb1 130.11(2) 26 25
Se2 Pd1 Rb1 53.993(10) 25 25
Se1 Pd1 Rb1 130.843(17) . 25
Se1 Pd1 Rb1 53.895(11) 19 25
Pd2 Pd1 Rb1 102.882(8) . 25
U1 Pd1 Rb1 76.612(7) . 25
U1 Pd1 Rb1 76.091(7) 25 25
Rb1 Pd1 Rb1 127.561(13) . 25
Se2 Pd1 Rb2 113.294(18) 26 13_545
Se2 Pd1 Rb2 58.174(17) 25 13_545
Se1 Pd1 Rb2 115.46(2) . 13_545
Se1 Pd1 Rb2 59.919(14) 19 13_545
Pd2 Pd1 Rb2 69.440(11) . 13_545
U1 Pd1 Rb2 114.204(10) . 13_545
U1 Pd1 Rb2 112.396(9) 25 13_545
Rb1 Pd1 Rb2 158.401(14) . 13_545
Rb1 Pd1 Rb2 73.994(10) 25 13_545
Se2 Pd1 Rb2 58.174(17) 26 29
Se2 Pd1 Rb2 113.294(18) 25 29
Se1 Pd1 Rb2 59.920(14) . 29
Se1 Pd1 Rb2 115.46(2) 19 29
Pd2 Pd1 Rb2 69.440(11) . 29
U1 Pd1 Rb2 114.204(10) . 29
U1 Pd1 Rb2 112.396(9) 25 29
Rb1 Pd1 Rb2 73.994(10) . 29
Rb1 Pd1 Rb2 158.401(14) 25 29
Rb2 Pd1 Rb2 84.43(2) 13_545 29
Se1 Pd2 Se1 90.68(2) 4 19
Se1 Pd2 Se1 88.66(2) 4 18
Se1 Pd2 Se1 171.34(3) 19 18
Se1 Pd2 Se1 171.34(3) 4 .
Se1 Pd2 Se1 88.66(2) 19 .
Se1 Pd2 Se1 90.69(2) 18 .
Se1 Pd2 Pd1 49.550(12) 4 18
Se1 Pd2 Pd1 124.823(18) 19 18
Se1 Pd2 Pd1 49.550(12) 18 18
Se1 Pd2 Pd1 124.823(18) . 18
Se1 Pd2 Pd1 124.823(18) 4 .
Se1 Pd2 Pd1 49.550(12) 19 .
Se1 Pd2 Pd1 124.823(18) 18 .
Se1 Pd2 Pd1 49.549(12) . .
Pd1 Pd2 Pd1 118.06(2) 18 .
Se1 Pd2 U1 130.522(16) 4 .
Se1 Pd2 U1 55.082(12) 19 .
Se1 Pd2 U1 130.522(16) 18 .
Se1 Pd2 U1 55.081(12) . .
Pd1 Pd2 U1 179.818(19) 18 .
Pd1 Pd2 U1 61.757(9) . .
Se1 Pd2 U1 55.082(12) 4 17
Se1 Pd2 U1 130.522(16) 19 17
Se1 Pd2 U1 55.082(12) 18 17
Se1 Pd2 U1 130.523(16) . 17
Pd1 Pd2 U1 61.757(9) 18 17
Pd1 Pd2 U1 179.818(19) . 17
U1 Pd2 U1 118.425(18) . 17
Se1 Rb1 Se1 159.749(14) . 8
Se1 Rb1 Se1 106.470(15) . 11
Se1 Rb1 Se1 77.191(15) 8 11
Se1 Rb1 Se1 77.191(15) . 14
Se1 Rb1 Se1 106.470(15) 8 14
Se1 Rb1 Se1 159.749(14) 11 14
Se1 Rb1 Se2 134.498(11) . 14
Se1 Rb1 Se2 64.099(12) 8 14
Se1 Rb1 Se2 91.333(13) 11 14
Se1 Rb1 Se2 73.302(14) 14 14
Se1 Rb1 Se2 91.334(12) . 21
Se1 Rb1 Se2 73.302(14) 8 21
Se1 Rb1 Se2 134.498(11) 11 21
Se1 Rb1 Se2 64.099(12) 14 21
Se2 Rb1 Se2 105.551(16) 14 21
Se1 Rb1 Se2 64.099(12) . 26
Se1 Rb1 Se2 134.498(11) 8 26
Se1 Rb1 Se2 73.302(14) 11 26
Se1 Rb1 Se2 91.333(12) 14 26
Se2 Rb1 Se2 82.640(15) 14 26
Se2 Rb1 Se2 149.32(2) 21 26
Se1 Rb1 Se2 73.302(14) . .
Se1 Rb1 Se2 91.333(12) 8 .
Se1 Rb1 Se2 64.099(12) 11 .
Se1 Rb1 Se2 134.499(11) 14 .
Se2 Rb1 Se2 149.32(2) 14 .
Se2 Rb1 Se2 82.640(15) 21 .
Se2 Rb1 Se2 105.551(16) 26 .
Se1 Rb1 Pd1 36.636(10) . .
Se1 Rb1 Pd1 151.293(10) 8 .
Se1 Rb1 Pd1 74.249(10) 11 .
Se1 Rb1 Pd1 101.350(10) 14 .
Se2 Rb1 Pd1 119.061(9) 14 .
Se2 Rb1 Pd1 126.845(12) 21 .
Se2 Rb1 Pd1 36.422(10) 26 .
Se2 Rb1 Pd1 73.696(11) . .
Se1 Rb1 Pd1 151.295(10) . 22
Se1 Rb1 Pd1 36.636(10) 8 22
Se1 Rb1 Pd1 101.350(10) 11 22
Se1 Rb1 Pd1 74.250(10) 14 22
Se2 Rb1 Pd1 36.423(10) 14 22
Se2 Rb1 Pd1 73.696(11) 21 22
Se2 Rb1 Pd1 119.061(9) 26 22
Se2 Rb1 Pd1 126.844(12) . 22
Pd1 Rb1 Pd1 155.483(11) . 22
Se1 Rb1 Pd1 74.249(10) . 25
Se1 Rb1 Pd1 101.350(10) 8 25
Se1 Rb1 Pd1 36.636(10) 11 25
Se1 Rb1 Pd1 151.294(10) 14 25
Se2 Rb1 Pd1 126.844(12) 14 25
Se2 Rb1 Pd1 119.061(9) 21 25
Se2 Rb1 Pd1 73.696(11) 26 25
Se2 Rb1 Pd1 36.422(10) . 25
Pd1 Rb1 Pd1 52.439(13) . 25
Pd1 Rb1 Pd1 134.407(13) 22 25
Se1 Rb1 Pd1 101.350(10) . 14
Se1 Rb1 Pd1 74.250(10) 8 14
Se1 Rb1 Pd1 151.294(10) 11 14
Se1 Rb1 Pd1 36.636(10) 14 14
Se2 Rb1 Pd1 73.696(11) 14 14
Se2 Rb1 Pd1 36.423(10) 21 14
Se2 Rb1 Pd1 126.844(12) 26 14
Se2 Rb1 Pd1 119.062(9) . 14
Pd1 Rb1 Pd1 134.408(13) . 14
Pd1 Rb1 Pd1 52.440(13) 22 14
Pd1 Rb1 Pd1 155.484(11) 25 14
Se2 Rb2 Se2 141.35(3) 21 6_554
Se2 Rb2 Se1 57.094(8) 21 14
Se2 Rb2 Se1 109.442(16) 6_554 14
Se2 Rb2 Se1 109.442(16) 21 16_455
Se2 Rb2 Se1 57.094(9) 6_554 16_455
Se1 Rb2 Se1 142.93(3) 14 16_455
Se2 Rb2 Se1 109.442(16) 21 29
Se2 Rb2 Se1 57.094(9) 6_554 29
Se1 Rb2 Se1 55.319(15) 14 29
Se1 Rb2 Se1 111.525(19) 16_455 29
Se2 Rb2 Se1 57.094(9) 21 31_455
Se2 Rb2 Se1 109.442(16) 6_554 31_455
Se1 Rb2 Se1 111.525(19) 14 31_455
Se1 Rb2 Se1 55.319(15) 16_455 31_455
Se1 Rb2 Se1 142.93(3) 29 31_455
Se2 Rb2 Se1 132.270(16) 21 3
Se2 Rb2 Se1 79.247(12) 6_554 3
Se1 Rb2 Se1 149.43(2) 14 3
Se1 Rb2 Se1 66.788(12) 16_455 3
Se1 Rb2 Se1 115.998(15) 29 3
Se1 Rb2 Se1 91.635(11) 31_455 3
Se2 Rb2 Se1 79.247(12) 21 20
Se2 Rb2 Se1 132.270(16) 6_554 20
Se1 Rb2 Se1 115.998(15) 14 20
Se1 Rb2 Se1 91.635(11) 16_455 20
Se1 Rb2 Se1 149.43(2) 29 20
Se1 Rb2 Se1 66.788(12) 31_455 20
Se1 Rb2 Se1 54.163(17) 3 20
Se2 Rb2 Se1 132.270(16) 21 18
Se2 Rb2 Se1 79.247(12) 6_554 18
Se1 Rb2 Se1 91.635(11) 14 18
Se1 Rb2 Se1 115.998(15) 16_455 18
Se1 Rb2 Se1 66.788(12) 29 18
Se1 Rb2 Se1 149.43(2) 31_455 18
Se1 Rb2 Se1 60.462(18) 3 18
Se1 Rb2 Se1 85.50(2) 20 18
Se2 Rb2 Se1 79.246(12) 21 .
Se2 Rb2 Se1 132.270(16) 6_554 .
Se1 Rb2 Se1 66.787(12) 14 .
Se1 Rb2 Se1 149.43(2) 16_455 .
Se1 Rb2 Se1 91.635(11) 29 .
Se1 Rb2 Se1 115.998(15) 31_455 .
Se1 Rb2 Se1 85.50(2) 3 .
Se1 Rb2 Se1 60.462(18) 20 .
Se1 Rb2 Se1 54.163(17) 18 .
Se2 Rb2 Pd1 34.599(10) 21 14
Se2 Rb2 Pd1 112.24(2) 6_554 14
Se1 Rb2 Pd1 34.715(10) 14 14
Se1 Rb2 Pd1 113.25(2) 16_455 14
Se1 Rb2 Pd1 76.650(14) 29 14
Se1 Rb2 Pd1 78.680(14) 31_455 14
Se1 Rb2 Pd1 166.850(11) 3 14
Se1 Rb2 Pd1 113.209(9) 20 14
Se1 Rb2 Pd1 126.349(8) 18 14
Se1 Rb2 Pd1 90.746(8) . 14
Se2 Rb2 Pd1 34.599(10) 21 13_455
Se2 Rb2 Pd1 112.24(2) 6_554 13_455
Se1 Rb2 Pd1 78.680(14) 14 13_455
Se1 Rb2 Pd1 76.650(14) 16_455 13_455
Se1 Rb2 Pd1 113.25(2) 29 13_455
Se1 Rb2 Pd1 34.715(10) 31_455 13_455
Se1 Rb2 Pd1 126.349(8) 3 13_455
Se1 Rb2 Pd1 90.746(8) 20 13_455
Se1 Rb2 Pd1 166.850(11) 18 13_455
Se1 Rb2 Pd1 113.209(9) . 13_455
Pd1 Rb2 Pd1 44.473(13) 14 13_455
Pd2 Se1 Pd1 81.462(18) . .
Pd2 Se1 U1 79.812(16) . .
Pd1 Se1 U1 79.333(16) . .
Pd2 Se1 Rb1 170.93(2) . .
Pd1 Se1 Rb1 89.470(16) . .
U1 Se1 Rb1 98.931(14) . .
Pd2 Se1 Rb2 87.38(2) . 29
Pd1 Se1 Rb2 85.365(18) . 29
U1 Se1 Rb2 161.30(2) . 29
Rb1 Se1 Rb2 91.560(13) . 29
Pd2 Se1 Rb2 98.700(17) . .
Pd1 Se1 Rb2 173.72(2) . .
U1 Se1 Rb2 106.905(13) . .
Rb1 Se1 Rb2 90.275(13) . .
Rb2 Se1 Rb2 88.365(11) 29 .
Pd1 Se2 Pd1 83.47(2) 26_455 25
Pd1 Se2 U1 80.331(18) 26_455 .
Pd1 Se2 U1 80.331(18) 25 .
Pd1 Se2 Rb1 173.043(18) 26_455 .
Pd1 Se2 Rb1 89.584(9) 25 .
U1 Se2 Rb1 98.169(15) . .
Pd1 Se2 Rb1 89.584(9) 26_455 21
Pd1 Se2 Rb1 173.043(18) 25 21
U1 Se2 Rb1 98.169(14) . 21
Rb1 Se2 Rb1 97.360(15) . 21
Pd1 Se2 Rb2 87.23(2) 26_455 21
Pd1 Se2 Rb2 87.23(2) 25 21
U1 Se2 Rb2 163.28(3) . 21
Rb1 Se2 Rb2 92.836(15) . 21
Rb1 Se2 Rb2 92.836(15) 21 21

loop_
_geom_bond_atom_site_label_1
_geom_bond_atom_site_label_2
_geom_bond_distance
_geom_bond_site_symmetry_2
U1 Se1 2.8331(5) .
U1 Se1 2.8331(5) 2
U1 Se1 2.8331(5) 20
U1 Se1 2.8331(5) 19
U1 Se2 2.8659(7) 2
U1 Se2 2.8659(7) .
U1 Pd1 3.3957(4) 2
U1 Pd1 3.3957(4) .
U1 Pd2 3.4007(4) 17
U1 Pd2 3.4007(4) .
U1 Pd1 3.4468(6) 25
U1 Pd1 3.4468(6) 26_455
Pd1 Se2 2.4560(5) 26
Pd1 Se2 2.4560(5) 25
Pd1 Se1 2.4684(5) .
Pd1 Se1 2.4685(5) 19
Pd1 Pd2 3.2079(6) .
Pd1 U1 3.4467(6) 25
Pd1 Rb1 4.1364(3) .
Pd1 Rb1 4.1364(3) 25
Pd1 Rb2 4.3202(7) 13_545
Pd1 Rb2 4.3202(7) 29
Pd2 Se1 2.4477(4) 4
Pd2 Se1 2.4477(4) 19
Pd2 Se1 2.4477(4) 18
Pd2 Se1 2.4477(4) .
Pd2 Pd1 3.2078(6) 18
Pd2 U1 3.4007(4) 17
Rb1 Se1 3.3421(4) .
Rb1 Se1 3.3421(4) 8
Rb1 Se1 3.3421(4) 11
Rb1 Se1 3.3421(4) 14
Rb1 Se2 3.3462(4) 14
Rb1 Se2 3.3462(4) 21
Rb1 Se2 3.3462(4) 26
Rb1 Se2 3.3462(4) .
Rb1 Pd1 4.1364(2) 22
Rb1 Pd1 4.1364(3) 25
Rb1 Pd1 4.1364(2) 14
Rb2 Se2 3.6750(7) 21
Rb2 Se2 3.6750(7) 6_554
Rb2 Se1 3.7506(5) 14
Rb2 Se1 3.7506(5) 16_455
Rb2 Se1 3.7506(5) 29
Rb2 Se1 3.7506(5) 31_455
Rb2 Se1 3.8245(8) 3
Rb2 Se1 3.8244(8) 20
Rb2 Se1 3.8244(8) 18
Rb2 Se1 3.8245(8) .
Rb2 Pd1 4.3202(7) 14
Rb2 Pd1 4.3202(7) 13_455
Se1 Rb2 3.7506(5) 29
Se2 Pd1 2.4560(5) 26_455
Se2 Pd1 2.4560(5) 25
Se2 Rb1 3.3462(4) 21
Se2 Rb2 3.6749(7) 21
